data_1541037
loop_
_publ_author_name
'Tao, Y.K.'
'Kim, J.S.'
'Swinnea, J.S.'
'Manthiram, A.'
'Goodenough, J.B.'
'Steinfink, H.'

_publ_section_title
;
 Co and Fe substitution in Y Ba2 Cu3 O7-d
;
_journal_name_full 'Journal of Materials Research'
_journal_page_first 248
_journal_page_last 256
_journal_volume 3
_journal_year 1988
_chemical_formula_sum 'Ba2 Cu2.5 Fe0.5 O7 Y'
_chemical_name_systematic 'Y Ba2 Cu2.5 Fe.5 O7'
_space_group_IT_number 123
_symmetry_space_group_name_Hall '-P 4 2'
_symmetry_space_group_name_H-M 'P 4/m m m'
_cell_angle_alpha 90
_cell_angle_beta 90
_cell_angle_gamma 90
_cell_formula_units_Z 1
_cell_length_a 3.8791
_cell_length_b 3.8791
_cell_length_c 11.721
_cell_volume 176.371
_citation_journal_id_ASTM JMREEE
_cod_data_source_file Tao_JMREEE_1988_234.cif
_cod_data_source_block Ba2Cu2.5Fe0.5O7Y1
_cod_original_cell_volume 176.3708
_cod_original_formula_sum 'Ba2 Cu2.5 Fe0.5 O7 Y1'
_cod_database_code 1541037

loop_
_symmetry_equiv_pos_as_xyz
x,y,z
-y,x,z
-x,-y,z
y,-x,z
x,-y,-z
y,x,-z
-x,y,-z
-y,-x,-z
-x,-y,-z
y,-x,-z
x,y,-z
-y,x,-z
-x,y,z
-y,-x,z
x,-y,z
y,x,z

loop_
_atom_site_label
_atom_site_type_symbol
_atom_site_fract_x
_atom_site_fract_y
_atom_site_fract_z
_atom_site_occupancy
_atom_site_U_iso_or_equiv
Cu1 Cu+2 0 0 0.3589 1 0.0
Cu2 Cu+3 0 0 0 0.5 0.0
O1 O-2 0 0 0.1528 1 0.0
O3 O-2 0.5 0.08 0 0.25 0.0
Ba1 Ba+2 0.5 0.5 0.1886 1 0.0
Y1 Y+3 0.5 0.5 0.5 1 0.0
O2 O-2 0 0.5 0.3776 1 0.0
Fe1 Fe+3 0 0 0 0.5 0.0
